data_2021671
loop_
_publ_author_name
'Nicholls, Daniel'
'Elleman, Carole'
'Shankland, Norman'
'Shankland, Kenneth'

_publ_section_title
;
 A new crystalline form of \a\b-<small>D</small>-lactose prepared by oven
 drying a concentrated aqueous solution of <small>D</small>-lactose
;
_journal_coeditor_code KY3180
_journal_issue 7
_journal_name_full 'Acta Crystallographica Section C'
_journal_page_first
;
;
_journal_paper_doi 10.1107/S2053229619008210
_journal_volume 75
_journal_year 2019
_chemical_absolute_configuration rm
_chemical_formula_iupac 'C12 H22 O11'
_chemical_formula_moiety 'C12 H22 O11'
_chemical_formula_sum 'C12 H22 O11'
_chemical_formula_weight 342.29
_chemical_name_common
;
\a\b-<i>D</i>-Lactose
;
_chemical_name_systematic
;
\a\b-<i>D</i>-Lactose
;
_space_group_crystal_system monoclinic
_space_group_IT_number 4
_space_group_name_Hall 'P 2yb'
_space_group_name_H-M_alt 'P 1 21 1'
_symmetry_space_group_name_Hall 'P 2yb'
_symmetry_space_group_name_H-M 'P 1 21 1'
_atom_sites_solution_hydrogens geom
_atom_sites_solution_primary dual
_audit_creation_method
;
Olex2 1.2
(compiled 2018.05.29 svn.r3508 for OlexSys, GUI svn.r5506)
;
_cell_angle_alpha 90
_cell_angle_beta 106.200(5)
_cell_angle_gamma 90
_cell_formula_units_Z 4
_cell_length_a 5.0044(3)
_cell_length_b 38.6364(14)
_cell_length_c 7.6007(4)
_cell_measurement_reflns_used 3068
_cell_measurement_temperature 99.99(10)
_cell_measurement_theta_max 72.1720
_cell_measurement_theta_min 4.5350
_cell_volume 1411.26(13)
_computing_cell_refinement
;
CrysAlis PRO (Rigaku OD, 2019)
;
_computing_data_collection
;
CrysAlis PRO (Rigaku OD, 2019)
;
_computing_data_reduction
;
CrysAlis PRO (Rigaku OD, 2019)
;
_computing_molecular_graphics
;
OLEX2 (Dolomanov <i>et al.</i>,  2009)
;
_computing_publication_material
;
OLEX2 (Dolomanov <i>et al.</i>,  2009)
;
_computing_structure_refinement
;
SHELXL2017 (Sheldrick, 2015b)
;
_computing_structure_solution
;
SHELXT (Sheldrick, 2015a)
;
_diffrn_ambient_temperature 99.99(10)
_diffrn_detector 'CCD plate'
_diffrn_detector_area_resol_mean 10.0000
_diffrn_measured_fraction_theta_full 0.999
_diffrn_measured_fraction_theta_max 0.999
_diffrn_measurement_device 'four-circle diffractometer'
_diffrn_measurement_device_type 'XtaLAB Synergy Dualflex HyPix'
_diffrn_measurement_method '\w scans'
_diffrn_radiation_monochromator mirror
_diffrn_radiation_probe x-ray
_diffrn_radiation_type CuK\a
_diffrn_radiation_wavelength 1.54184
_diffrn_reflns_av_R_equivalents 0.0571
_diffrn_reflns_av_unetI/netI 0.0744
_diffrn_reflns_limit_h_max 5
_diffrn_reflns_limit_h_min -5
_diffrn_reflns_limit_k_max 41
_diffrn_reflns_limit_k_min -46
_diffrn_reflns_limit_l_max 9
_diffrn_reflns_limit_l_min -8
_diffrn_reflns_number 8132
_diffrn_reflns_theta_full 67.107
_diffrn_reflns_theta_max 67.107
_diffrn_reflns_theta_min 4.578
_diffrn_source 'micro-focus sealed X-ray tube'
_exptl_absorpt_coefficient_mu 1.258
_exptl_absorpt_correction_T_max 1.00000
_exptl_absorpt_correction_T_min 0.80433
_exptl_absorpt_correction_type multi-scan
_exptl_absorpt_process_details
;
(CrysAlis PRO; Rigaku OD, 2019)
;
_exptl_crystal_colour colourless
_exptl_crystal_density_diffrn 1.611
_exptl_crystal_description 'clear block'
_exptl_crystal_F_000 728
_exptl_crystal_size_max 0.076
_exptl_crystal_size_mid 0.024
_exptl_crystal_size_min 0.018
_refine_diff_density_max 0.382
_refine_diff_density_min -0.251
_refine_ls_abs_structure_details
;
Flack <i>x</i> determined using 989 quotients [(I+)-(I-)]/[(I+)+(I-)]
(Parsons <i>et al.</i>,  2013)
;
_refine_ls_abs_structure_Flack -0.3(2)
_refine_ls_extinction_method none
_refine_ls_goodness_of_fit_ref 1.015
_refine_ls_hydrogen_treatment constr
_refine_ls_matrix_type full
_refine_ls_number_parameters 431
_refine_ls_number_reflns 3861
_refine_ls_number_restraints 2
_refine_ls_restrained_S_all 1.015
_refine_ls_R_factor_all 0.0576
_refine_ls_R_factor_gt 0.0475
_refine_ls_shift/su_max 0.000
_refine_ls_shift/su_mean 0.000
_refine_ls_structure_factor_coef Fsqd
_refine_ls_weighting_details 'w=1/[\s^2^(Fo^2^)+(0.0705P)^2^] where P=(Fo^2^+2Fc^2^)/3'
_refine_ls_weighting_scheme calc
_refine_ls_wR_factor_gt 0.1149
_refine_ls_wR_factor_ref 0.1198
_reflns_number_gt 3316
_reflns_number_total 3861
_reflns_threshold_expression 'I > 2\s(I)'
_cod_data_source_file ky3180sup1.cif
_cod_data_source_block I
_cod_database_code 2021671
_shelx_space_group_comment
;
The symmetry employed for this shelxl refinement is uniquely defined
by the following loop, which should always be used as a source of
symmetry information in preference to the above space-group names.
They are only intended as comments.
;
_shelx_estimated_absorpt_t_min 0.917
_shelx_estimated_absorpt_t_max 0.981

loop_
_space_group_symop_operation_xyz
'x, y, z'
'-x, y+1/2, -z'

loop_
_atom_site_type_symbol
_atom_site_label
_atom_site_fract_x
_atom_site_fract_y
_atom_site_fract_z
_atom_site_U_iso_or_equiv
_atom_site_adp_type
_atom_site_calc_flag
_atom_site_occupancy
O O15 1.0019(7) 0.63348(8) 0.4404(5) 0.0179(7) Uani d 1
O O5 0.2846(7) 0.46940(8) 0.5118(5) 0.0194(7) Uani d 1
O O18 0.7775(7) 0.58691(8) 0.2858(5) 0.0169(7) Uani d 1
O O19 1.1446(7) 0.59577(9) 0.7705(5) 0.0205(8) Uani d 1
H H36 1.070821 0.602565 0.847849 0.031 Uiso calc 1
O O4 0.2455(7) 0.38585(9) 0.2851(5) 0.0200(7) Uani d 1
O O21 0.4712(7) 0.53444(8) 0.4336(5) 0.0184(7) Uani d 1
H H40 0.418775 0.516359 0.469732 0.028 Uiso calc 1
O O2 0.5130(8) 0.41768(9) 0.9313(5) 0.0223(8) Uani d 1
H H4 0.620665 0.402031 0.924954 0.034 Uiso calc 1
O O22 0.6082(7) 0.56071(10) -0.0652(5) 0.0231(8) Uani d 1
H H44 0.466259 0.570697 -0.123045 0.035 Uiso calc 1
O O8 -0.0739(8) 0.37157(9) -0.0756(5) 0.0232(8) Uani d 1
H H14 -0.012004 0.371203 -0.164754 0.035 Uiso calc 1
O O6 -0.1588(7) 0.46187(10) 0.1878(5) 0.0249(8) Uani d 1
H H11 -0.258564 0.452202 0.097042 0.037 Uiso calc 1
O O1 0.7333(7) 0.45878(9) 0.7036(5) 0.0246(8) Uani d 1
H H2 0.797135 0.478314 0.703099 0.037 Uiso calc 1
O O17 1.5575(8) 0.70155(9) 0.7603(5) 0.0248(8) Uani d 1
H H33 1.429173 0.705620 0.804827 0.037 Uiso calc 1
O O16 1.4840(8) 0.69894(9) 0.3686(5) 0.0238(8) Uani d 1
O O20 0.9133(7) 0.52636(9) 0.7562(5) 0.0208(7) Uani d 1
H H38 0.846224 0.539715 0.816208 0.031 Uiso calc 1
O O13 1.1060(8) 0.68991(10) -0.1138(5) 0.0258(8) Uani d 1
H H26 0.944059 0.695554 -0.125458 0.039 Uiso calc 1
O O12 1.5346(9) 0.72657(10) 0.1161(6) 0.0299(9) Uani d 1
H H24 1.586499 0.744594 0.172184 0.045 Uiso calc 1
O O3 0.2259(8) 0.36874(9) 0.6726(5) 0.0257(8) Uani d 1
H H6 0.244093 0.351721 0.612530 0.039 Uiso calc 1
O O11 0.2818(9) 0.28643(10) 0.6678(5) 0.0315(9) Uani d 1
H H22 0.150035 0.298206 0.677066 0.047 Uiso calc 1
O O9 -0.1599(8) 0.30041(10) -0.1734(5) 0.0271(8) Uani d 1
H H16 -0.315580 0.306148 -0.235115 0.041 Uiso calc 1
O O7 0.2127(8) 0.32976(9) 0.3684(5) 0.0246(8) Uani d 1
O O14 0.9488(8) 0.62845(9) 0.0366(5) 0.0243(8) Uani d 1
H H28 0.880367 0.614191 0.091229 0.036 Uiso calc 1
O O10 0.2774(9) 0.27554(10) 0.1138(6) 0.0330(9) Uani d 1
H H18 0.314497 0.255156 0.139478 0.050 Uiso calc 1
C C20 0.9358(10) 0.58351(13) 0.6136(7) 0.0181(10) Uani d 1
H H35 0.750213 0.590714 0.618473 0.022 Uiso calc 1
C C8 0.0534(11) 0.34525(13) 0.0480(8) 0.0205(11) Uani d 1
H H13 0.239621 0.340667 0.035068 0.025 Uiso calc 1
C C24 0.5550(11) 0.54250(13) 0.0855(7) 0.0198(11) Uani d 1
H H42 0.546449 0.517815 0.061304 0.024 Uiso calc 1
H H43 0.377551 0.549730 0.101453 0.024 Uiso calc 1
C C1 0.4517(10) 0.46096(14) 0.6919(7) 0.0213(11) Uani d 1
H H1 0.426733 0.479139 0.775768 0.026 Uiso calc 1
C C23 0.7860(10) 0.55020(12) 0.2579(7) 0.0173(10) Uani d 1
H H41 0.965279 0.544004 0.238128 0.021 Uiso calc 1
C C21 0.9528(10) 0.54400(12) 0.6007(7) 0.0173(10) Uani d 1
H H37 1.140872 0.538424 0.594368 0.021 Uiso calc 1
C C19 0.9984(10) 0.59750(12) 0.4411(7) 0.0170(10) Uani d 1
H H34 1.176610 0.588406 0.431537 0.020 Uiso calc 1
C C6 0.1254(11) 0.45800(13) 0.1900(8) 0.0226(11) Uani d 1
H H9 0.198228 0.480200 0.165561 0.027 Uiso calc 1
H H10 0.138072 0.442088 0.093988 0.027 Uiso calc 1
C C14 1.2288(11) 0.67893(13) 0.0680(7) 0.0209(11) Uani d 1
H H25 1.387599 0.664168 0.066897 0.025 Uiso calc 1
C C17 1.3112(10) 0.68082(13) 0.4579(7) 0.0195(10) Uani d 1
H H30 1.159935 0.696013 0.468979 0.023 Uiso calc 1
C C7 0.0784(11) 0.35677(13) 0.2441(7) 0.0196(10) Uani d 1
H H12 -0.106122 0.361692 0.259024 0.024 Uiso calc 1
C C5 0.3006(11) 0.44434(13) 0.3749(7) 0.0219(11) Uani d 1
H H8 0.494524 0.442104 0.372289 0.026 Uiso calc 1
C C3 0.3540(11) 0.39801(13) 0.6144(7) 0.0218(11) Uani d 1
H H5 0.546689 0.392342 0.619038 0.026 Uiso calc 1
C C13 1.3417(11) 0.71003(13) 0.1898(7) 0.0215(11) Uani d 1
H H23 1.190363 0.725882 0.193211 0.026 Uiso calc 1
C C15 1.0364(11) 0.65786(13) 0.1498(7) 0.0202(10) Uani d 1
H H27 0.872987 0.671902 0.148950 0.024 Uiso calc 1
C C22 0.7497(10) 0.53044(13) 0.4241(7) 0.0170(10) Uani d 1
H H39 0.786548 0.505824 0.410362 0.020 Uiso calc 1
C C2 0.3514(11) 0.42673(13) 0.7521(7) 0.0187(10) Uani d 1
H H3 0.158699 0.429934 0.755627 0.022 Uiso calc 1
C C4 0.1963(11) 0.40929(13) 0.4195(7) 0.0195(11) Uani d 1
H H7 -0.003568 0.410561 0.407681 0.023 Uiso calc 1
C C18 1.4912(11) 0.67173(14) 0.6449(7) 0.0234(11) Uani d 1
H H31 1.395514 0.654941 0.700426 0.028 Uiso calc 1
H H32 1.661968 0.661189 0.634382 0.028 Uiso calc 1
C C16 1.1883(11) 0.64855(13) 0.3472(7) 0.0208(11) Uani d 1
H H29 1.338142 0.632143 0.348393 0.025 Uiso calc 1
C C9 -0.1179(12) 0.31185(14) 0.0111(8) 0.0249(11) Uani d 1
H H15 -0.300892 0.316837 0.028450 0.030 Uiso calc 1
C C10 0.0178(12) 0.28397(13) 0.1469(8) 0.0268(12) Uani d 1
H H17 -0.101628 0.263421 0.128141 0.032 Uiso calc 1
C C11 0.0587(13) 0.29805(13) 0.3428(8) 0.0286(12) Uani d 1
H H19 -0.123605 0.302114 0.363263 0.034 Uiso calc 1
C C12 0.2247(14) 0.27321(15) 0.4875(8) 0.0317(13) Uani d 1
H H20 0.121673 0.251740 0.480278 0.038 Uiso calc 1
H H21 0.399212 0.267975 0.461291 0.038 Uiso calc 1

loop_
_atom_site_aniso_label
_atom_site_aniso_U_11
_atom_site_aniso_U_22
_atom_site_aniso_U_33
_atom_site_aniso_U_12
_atom_site_aniso_U_13
_atom_site_aniso_U_23
O15 0.0173(17) 0.0172(16) 0.0209(18) -0.0002(13) 0.0082(13) 0.0022(14)
O5 0.0161(17) 0.0164(16) 0.024(2) 0.0003(13) 0.0020(14) -0.0004(14)
O18 0.0148(17) 0.0183(17) 0.0165(17) -0.0005(13) 0.0025(13) -0.0011(14)
O19 0.0222(19) 0.0210(17) 0.0166(18) -0.0009(14) 0.0025(14) -0.0026(14)
O4 0.0201(18) 0.0174(16) 0.0233(19) -0.0019(14) 0.0077(14) -0.0017(15)
O21 0.0125(17) 0.0173(17) 0.027(2) -0.0005(13) 0.0073(14) 0.0017(15)
O2 0.023(2) 0.0237(19) 0.0196(19) 0.0007(14) 0.0043(15) 0.0013(15)
O22 0.0196(17) 0.029(2) 0.0198(19) 0.0023(15) 0.0045(14) 0.0028(15)
O8 0.029(2) 0.0233(18) 0.0177(19) 0.0052(15) 0.0074(15) 0.0051(16)
O6 0.0172(18) 0.029(2) 0.026(2) 0.0030(15) 0.0012(14) -0.0057(16)
O1 0.0186(18) 0.0229(18) 0.032(2) -0.0011(14) 0.0059(15) 0.0012(17)
O17 0.026(2) 0.0273(19) 0.023(2) -0.0052(15) 0.0090(15) -0.0036(16)
O16 0.0262(19) 0.0230(19) 0.0212(19) -0.0078(15) 0.0049(15) 0.0014(15)
O20 0.0215(19) 0.0214(17) 0.0195(19) 0.0002(14) 0.0058(14) 0.0007(15)
O13 0.0216(19) 0.032(2) 0.0235(19) -0.0018(16) 0.0056(15) 0.0026(16)
O12 0.035(2) 0.025(2) 0.031(2) -0.0097(17) 0.0120(18) -0.0032(17)
O3 0.040(2) 0.0153(16) 0.024(2) -0.0033(16) 0.0128(17) -0.0002(15)
O11 0.044(3) 0.026(2) 0.025(2) 0.0022(17) 0.0102(18) 0.0042(17)
O9 0.029(2) 0.028(2) 0.0200(19) -0.0021(16) 0.0000(15) -0.0044(16)
O7 0.034(2) 0.0160(17) 0.021(2) -0.0001(15) 0.0030(15) 0.0012(15)
O14 0.030(2) 0.0206(18) 0.023(2) -0.0083(15) 0.0076(15) -0.0009(15)
O10 0.043(2) 0.0229(18) 0.034(2) 0.0112(17) 0.0104(18) 0.0000(17)
C20 0.014(2) 0.022(2) 0.016(2) -0.0002(19) 0.0009(18) -0.002(2)
C8 0.020(3) 0.018(2) 0.023(3) -0.0012(19) 0.005(2) 0.001(2)
C24 0.018(3) 0.019(2) 0.021(3) 0.0002(18) 0.002(2) 0.001(2)
C1 0.013(2) 0.024(3) 0.024(3) -0.001(2) 0.000(2) 0.001(2)
C23 0.015(2) 0.019(2) 0.018(2) 0.0020(19) 0.0045(18) -0.005(2)
C21 0.014(2) 0.021(3) 0.017(2) 0.0005(18) 0.0042(18) 0.001(2)
C19 0.017(3) 0.017(2) 0.017(2) 0.0024(18) 0.0035(19) -0.0022(19)
C6 0.023(3) 0.020(2) 0.027(3) 0.001(2) 0.010(2) 0.000(2)
C14 0.024(3) 0.018(2) 0.021(3) 0.000(2) 0.007(2) 0.002(2)
C17 0.019(3) 0.022(3) 0.020(3) -0.0018(19) 0.0090(19) 0.001(2)
C7 0.023(3) 0.016(2) 0.020(3) -0.002(2) 0.007(2) 0.001(2)
C5 0.017(3) 0.019(2) 0.029(3) 0.001(2) 0.004(2) 0.002(2)
C3 0.026(3) 0.019(2) 0.022(3) 0.003(2) 0.007(2) 0.001(2)
C13 0.027(3) 0.018(2) 0.020(3) -0.001(2) 0.007(2) 0.004(2)
C15 0.022(3) 0.020(2) 0.018(3) 0.001(2) 0.006(2) -0.002(2)
C22 0.011(2) 0.018(2) 0.024(3) 0.0000(18) 0.0084(19) 0.000(2)
C2 0.016(3) 0.020(2) 0.020(3) 0.0027(19) 0.0052(19) 0.002(2)
C4 0.022(3) 0.016(2) 0.018(3) -0.0006(19) 0.0025(19) -0.003(2)
C18 0.025(3) 0.021(2) 0.025(3) -0.003(2) 0.008(2) 0.003(2)
C16 0.019(3) 0.019(2) 0.027(3) -0.001(2) 0.011(2) 0.001(2)
C9 0.029(3) 0.020(2) 0.025(3) -0.001(2) 0.007(2) -0.003(2)
C10 0.038(3) 0.017(3) 0.024(3) -0.002(2) 0.007(2) -0.002(2)
C11 0.043(3) 0.018(3) 0.024(3) -0.003(2) 0.009(2) 0.002(2)
C12 0.049(4) 0.023(3) 0.021(3) 0.003(3) 0.007(2) 0.001(2)

loop_
_atom_type_symbol
_atom_type_description
_atom_type_scat_dispersion_real
_atom_type_scat_dispersion_imag
_atom_type_scat_source
C C 0.0181 0.0091 'International Tables Vol C Tables 4.2.6.8 and 6.1.1.4'
H H 0.0000 0.0000 'International Tables Vol C Tables 4.2.6.8 and 6.1.1.4'
O O 0.0492 0.0322 'International Tables Vol C Tables 4.2.6.8 and 6.1.1.4'

loop_
_geom_angle_atom_site_label_1
_geom_angle_atom_site_label_2
_geom_angle_atom_site_label_3
_geom_angle
C19 O15 C16 114.6(4)
C1 O5 C5 113.8(4)
C19 O18 C23 110.8(3)
C20 O19 H36 109.5
C7 O4 C4 117.3(4)
C22 O21 H40 109.5
C2 O2 H4 109.5
C24 O22 H44 109.5
C8 O8 H14 109.5
C6 O6 H11 109.5
C1 O1 H2 109.5
C18 O17 H33 109.5
C13 O16 C17 113.4(4)
C21 O20 H38 109.5
C14 O13 H26 109.5
C13 O12 H24 109.5
C3 O3 H6 109.5
C12 O11 H22 109.5
C9 O9 H16 109.5
C11 O7 C7 113.3(4)
C15 O14 H28 109.5
C10 O10 H18 109.5
O19 C20 H35 110.8
O19 C20 C21 110.0(4)
O19 C20 C19 108.7(4)
C21 C20 H35 110.8
C19 C20 H35 110.8
C19 C20 C21 105.6(4)
O8 C8 H13 109.2
O8 C8 C7 109.8(4)
O8 C8 C9 111.1(4)
C7 C8 H13 109.2
C7 C8 C9 108.3(4)
C9 C8 H13 109.2
O22 C24 H42 109.8
O22 C24 H43 109.8
O22 C24 C23 109.2(4)
H42 C24 H43 108.3
C23 C24 H42 109.8
C23 C24 H43 109.8
O5 C1 H1 108.2
O5 C1 C2 109.3(4)
O1 C1 O5 112.8(4)
O1 C1 H1 108.2
O1 C1 C2 109.9(4)
C2 C1 H1 108.2
O18 C23 C24 105.9(4)
O18 C23 H41 109.3
O18 C23 C22 110.8(4)
C24 C23 H41 109.3
C24 C23 C22 112.2(4)
C22 C23 H41 109.3
O20 C21 C20 113.6(4)
O20 C21 H37 107.0
O20 C21 C22 110.6(4)
C20 C21 H37 107.0
C22 C21 C20 111.2(4)
C22 C21 H37 107.0
O15 C19 O18 106.9(4)
O15 C19 C20 111.2(4)
O15 C19 H34 110.2
O18 C19 C20 108.1(4)
O18 C19 H34 110.2
C20 C19 H34 110.2
O6 C6 H9 109.4
O6 C6 H10 109.4
O6 C6 C5 111.2(4)
H9 C6 H10 108.0
C5 C6 H9 109.4
C5 C6 H10 109.4
O13 C14 H25 107.4
O13 C14 C13 110.1(4)
O13 C14 C15 114.1(4)
C13 C14 H25 107.4
C15 C14 H25 107.4
C15 C14 C13 110.1(4)
O16 C17 H30 109.5
O16 C17 C18 106.4(4)
O16 C17 C16 110.0(4)
C18 C17 H30 109.5
C18 C17 C16 111.9(4)
C16 C17 H30 109.5
O4 C7 O7 107.4(4)
O4 C7 C8 109.7(4)
O4 C7 H12 110.3
O7 C7 C8 108.9(4)
O7 C7 H12 110.3
C8 C7 H12 110.3
O5 C5 C6 107.4(4)
O5 C5 H8 109.2
O5 C5 C4 110.2(4)
C6 C5 H8 109.2
C4 C5 C6 111.6(4)
C4 C5 H8 109.2
O3 C3 H5 109.5
O3 C3 C2 105.8(4)
O3 C3 C4 111.7(4)
C2 C3 H5 109.5
C2 C3 C4 110.8(4)
C4 C3 H5 109.5
O16 C13 C14 110.3(4)
O16 C13 H23 110.5
O12 C13 O16 107.8(4)
O12 C13 C14 107.3(4)
O12 C13 H23 110.5
C14 C13 H23 110.5
O14 C15 C14 107.7(4)
O14 C15 H27 108.9
O14 C15 C16 113.1(4)
C14 C15 H27 108.9
C14 C15 C16 109.3(4)
C16 C15 H27 108.9
O21 C22 C23 109.3(4)
O21 C22 C21 109.8(4)
O21 C22 H39 109.1
C23 C22 C21 110.5(4)
C23 C22 H39 109.1
C21 C22 H39 109.1
O2 C2 C1 110.7(4)
O2 C2 C3 111.5(4)
O2 C2 H3 107.9
C1 C2 H3 107.9
C3 C2 C1 110.9(4)
C3 C2 H3 107.9
O4 C4 C5 105.4(4)
O4 C4 C3 111.3(4)
O4 C4 H7 109.8
C5 C4 C3 110.6(4)
C5 C4 H7 109.8
C3 C4 H7 109.8
O17 C18 C17 111.6(4)
O17 C18 H31 109.3
O17 C18 H32 109.3
C17 C18 H31 109.3
C17 C18 H32 109.3
H31 C18 H32 108.0
O15 C16 C17 105.9(4)
O15 C16 C15 111.4(4)
O15 C16 H29 109.4
C17 C16 H29 109.4
C15 C16 C17 111.2(4)
C15 C16 H29 109.4
O9 C9 C8 111.2(4)
O9 C9 H15 107.8
O9 C9 C10 111.3(4)
C8 C9 H15 107.8
C10 C9 C8 110.6(4)
C10 C9 H15 107.8
O10 C10 C9 107.4(4)
O10 C10 H17 109.7
O10 C10 C11 111.6(5)
C9 C10 H17 109.7
C9 C10 C11 108.7(4)
C11 C10 H17 109.7
O7 C11 C10 110.7(4)
O7 C11 H19 109.3
O7 C11 C12 106.1(5)
C10 C11 H19 109.3
C12 C11 C10 112.0(4)
C12 C11 H19 109.3
O11 C12 C11 113.3(5)
O11 C12 H20 108.9
O11 C12 H21 108.9
C11 C12 H20 108.9
C11 C12 H21 108.9
H20 C12 H21 107.7

loop_
_geom_bond_atom_site_label_1
_geom_bond_atom_site_label_2
_geom_bond_distance
O15 C19 1.390(6)
O15 C16 1.443(6)
O5 C1 1.428(6)
O5 C5 1.440(6)
O18 C23 1.437(6)
O18 C19 1.433(6)
O19 H36 0.8200
O19 C20 1.429(6)
O4 C7 1.383(6)
O4 C4 1.437(6)
O21 H40 0.8200
O21 C22 1.424(6)
O2 H4 0.8200
O2 C2 1.420(7)
O22 H44 0.8200
O22 C24 1.432(6)
O8 H14 0.8200
O8 C8 1.410(6)
O6 H11 0.8200
O6 C6 1.426(6)
O1 H2 0.8200
O1 C1 1.390(6)
O17 H33 0.8200
O17 C18 1.430(7)
O16 C17 1.423(6)
O16 C13 1.414(7)
O20 H38 0.8200
O20 C21 1.425(6)
O13 H26 0.8200
O13 C14 1.411(7)
O12 H24 0.8200
O12 C13 1.399(7)
O3 H6 0.8200
O3 C3 1.429(7)
O11 H22 0.8200
O11 C12 1.415(7)
O9 H16 0.8200
O9 C9 1.429(7)
O7 C7 1.442(6)
O7 C11 1.432(7)
O14 H28 0.8200
O14 C15 1.419(6)
O10 H18 0.8200
O10 C10 1.428(7)
C20 H35 0.9800
C20 C21 1.534(7)
C20 C19 1.529(7)
C8 H13 0.9800
C8 C7 1.527(8)
C8 C9 1.531(7)
C24 H42 0.9700
C24 H43 0.9700
C24 C23 1.515(7)
C1 H1 0.9800
C1 C2 1.529(7)
C23 H41 0.9800
C23 C22 1.530(7)
C21 H37 0.9800
C21 C22 1.532(7)
C19 H34 0.9800
C6 H9 0.9700
C6 H10 0.9700
C6 C5 1.528(8)
C14 H25 0.9800
C14 C13 1.526(7)
C14 C15 1.520(7)
C17 H30 0.9800
C17 C18 1.497(7)
C17 C16 1.533(7)
C7 H12 0.9800
C5 H8 0.9800
C5 C4 1.523(7)
C3 H5 0.9800
C3 C2 1.528(7)
C3 C4 1.535(7)
C13 H23 0.9800
C15 H27 0.9800
C15 C16 1.524(8)
C22 H39 0.9800
C2 H3 0.9800
C4 H7 0.9800
C18 H31 0.9700
C18 H32 0.9700
C16 H29 0.9800
C9 H15 0.9800
C9 C10 1.515(8)
C10 H17 0.9800
C10 C11 1.544(8)
C11 H19 0.9800
C11 C12 1.520(8)
C12 H20 0.9700
C12 H21 0.9700

_cod_database_fobs_code 2021671
